data_4074382
loop_
_publ_author_name
'Joung, Ui Gab'
'Wu, Chun Ji'
'Lee, Sang Hoon'
'Lee, Choong Hoon'
'Lee, Eun Jung'
'Han, Won-Sik'
'Kang, Sang Ook'
'Lee, Bun Yeoul'

_publ_section_title
;
 Phenylene-Bridged Cp/Carboxamide Ligands for Titanium Complexes of
 Various Binding Modes and Their Ethylene/1-Octene Copolymerization
;
_journal_issue 21
_journal_name_full Organometallics
_journal_page_first 5122
_journal_paper_doi 10.1021/om060604x
_journal_volume 25
_journal_year 2006
_chemical_formula_sum 'C18 H19 Cl2 F2 N O Ti'
_chemical_formula_weight 422.12
_chemical_name_systematic
;
 ?
;
_space_group_IT_number 14
_symmetry_space_group_name_Hall '-P 2yn'
_symmetry_space_group_name_H-M 'P 1 21/n 1'
_atom_sites_solution_hydrogens geom
_atom_sites_solution_primary direct
_atom_sites_solution_secondary difmap
_audit_creation_method SHELXL-97
_cell_angle_alpha 90.0000(10)
_cell_angle_beta 106.0120(10)
_cell_angle_gamma 90.0000(10)
_cell_formula_units_Z 4
_cell_length_a 9.538(5)
_cell_length_b 13.643(3)
_cell_length_c 15.072(13)
_cell_measurement_temperature 293(2)
_cell_volume 1885.2(19)
_computing_structure_refinement 'SHELXL-97 (Sheldrick, 1997)'
_diffrn_ambient_temperature 293(2)
_diffrn_measured_fraction_theta_full 0.911
_diffrn_measured_fraction_theta_max 0.911
_diffrn_radiation_monochromator graphite
_diffrn_radiation_source 'fine-focus sealed tube'
_diffrn_radiation_type MoK\a
_diffrn_radiation_wavelength 0.71073
_diffrn_reflns_av_R_equivalents 0.1076
_diffrn_reflns_av_sigmaI/netI 0.1092
_diffrn_reflns_limit_h_max 12
_diffrn_reflns_limit_h_min -12
_diffrn_reflns_limit_k_max 17
_diffrn_reflns_limit_k_min -16
_diffrn_reflns_limit_l_max 19
_diffrn_reflns_limit_l_min -19
_diffrn_reflns_number 14384
_diffrn_reflns_theta_full 27.48
_diffrn_reflns_theta_max 27.48
_diffrn_reflns_theta_min 3.18
_exptl_absorpt_coefficient_mu 1.268
_exptl_crystal_density_diffrn 3.370
_exptl_crystal_density_method 'not measured'
_exptl_crystal_F_000 1928
_refine_diff_density_max 0.629
_refine_diff_density_min -0.542
_refine_diff_density_rms 0.103
_refine_ls_extinction_method none
_refine_ls_goodness_of_fit_ref 1.080
_refine_ls_hydrogen_treatment mixed
_refine_ls_matrix_type full
_refine_ls_number_parameters 226
_refine_ls_number_reflns 3946
_refine_ls_number_restraints 0
_refine_ls_restrained_S_all 1.080
_refine_ls_R_factor_all 0.1074
_refine_ls_R_factor_gt 0.0802
_refine_ls_shift/su_max 0.014
_refine_ls_shift/su_mean 0.002
_refine_ls_structure_factor_coef Fsqd
_refine_ls_weighting_details 'calc w=1/[\s^2^(Fo^2^)+(0.0663P)^2^+1.6753P] where P=(Fo^2^+2Fc^2^)/3'
_refine_ls_weighting_scheme calc
_refine_ls_wR_factor_gt 0.1690
_refine_ls_wR_factor_ref 0.1950
_reflns_number_gt 2703
_reflns_number_total 3946
_reflns_threshold_expression >2sigma(I)
_cod_data_source_file om060604xsi20060704_112312.cif
_cod_data_source_block l
_cod_original_formula_sum 'C25 H10 Cl F0.50 N2.50 O2.50 Ti'
_cod_database_code 4074382

loop_
_symmetry_equiv_pos_as_xyz
'x, y, z'
'-x+1/2, y+1/2, -z+1/2'
'-x, -y, -z'
'x-1/2, -y-1/2, z-1/2'

loop_
_atom_site_label
_atom_site_type_symbol
_atom_site_fract_x
_atom_site_fract_y
_atom_site_fract_z
_atom_site_U_iso_or_equiv
_atom_site_adp_type
_atom_site_occupancy
_atom_site_symmetry_multiplicity
_atom_site_calc_flag
_atom_site_refinement_flags
Ti Ti 0.19772(8) 0.01034(5) 0.24140(5) 0.0288(2) Uani 1 1 d .
Cl1 Cl 0.35893(13) 0.09900(8) 0.34763(8) 0.0396(3) Uani 1 1 d .
Cl2 Cl 0.20700(15) 0.07613(9) 0.10575(8) 0.0457(4) Uani 1 1 d .
F1 F -0.2369(3) -0.0366(2) 0.45315(18) 0.0413(7) Uani 1 1 d .
F2 F 0.0905(3) -0.2866(2) 0.58139(17) 0.0494(8) Uani 1 1 d .
O1 O 0.0247(3) 0.0545(2) 0.2514(2) 0.0340(7) Uani 1 1 d .
N1 N -0.1528(4) -0.0222(3) 0.3050(2) 0.0314(8) Uani 1 1 d .
C8 C 0.0586(4) -0.1396(3) 0.3754(3) 0.0256(9) Uani 1 1 d .
C13 C 0.1096(5) -0.2074(3) 0.4472(3) 0.0302(10) Uani 1 1 d .
H13 H 0.1901 -0.2463 0.4479 0.036 Uiso 1 1 calc R
C3 C 0.2101(5) -0.1409(3) 0.1719(3) 0.0364(11) Uani 1 1 d .
H3 H 0.2068 -0.1436 0.1097 0.044 Uiso 1 1 calc R
C1 C 0.1420(5) -0.1367(3) 0.3064(3) 0.0280(9) Uani 1 1 d .
C2 C 0.0888(5) -0.1468(3) 0.2075(3) 0.0279(9) Uani 1 1 d .
C14 C -0.1135(5) 0.0365(3) 0.2519(3) 0.0299(9) Uani 1 1 d .
C5 C 0.2984(5) -0.1291(3) 0.3289(3) 0.0302(9) Uani 1 1 d .
C10 C -0.1221(5) -0.0926(3) 0.4503(3) 0.0302(9) Uani 1 1 d .
C9 C -0.0655(5) -0.0826(3) 0.3753(3) 0.0279(9) Uani 1 1 d .
C4 C 0.3383(5) -0.1300(3) 0.2459(3) 0.0370(11) Uani 1 1 d .
H4 H 0.4328 -0.1245 0.2405 0.044 Uiso 1 1 calc R
C6 C -0.0640(5) -0.1680(3) 0.1529(3) 0.0343(10) Uani 1 1 d .
H6A H -0.1264 -0.1684 0.1931 0.051 Uiso 1 1 calc R
H6B H -0.0678 -0.2309 0.1237 0.051 Uiso 1 1 calc R
H6C H -0.0963 -0.1183 0.1066 0.051 Uiso 1 1 calc R
C11 C -0.0720(5) -0.1583(3) 0.5224(3) 0.0341(10) Uani 1 1 d .
H11 H -0.1127 -0.1624 0.5717 0.041 Uiso 1 1 calc R
C12 C 0.0427(5) -0.2171(3) 0.5158(3) 0.0343(10) Uani 1 1 d .
C7 C 0.4042(5) -0.1241(3) 0.4233(3) 0.0425(13) Uani 1 1 d .
H7A H 0.3515 -0.1244 0.4691 0.064 Uiso 1 1 calc R
H7B H 0.4605 -0.0650 0.4287 0.064 Uiso 1 1 calc R
H7C H 0.4682 -0.1797 0.4323 0.064 Uiso 1 1 calc R
C15 C -0.2262(5) 0.0996(3) 0.1832(3) 0.0353(11) Uani 1 1 d .
C17 C -0.1835(8) 0.2052(4) 0.2004(4) 0.083(3) Uani 1 1 d .
H17A H -0.1824 0.2225 0.2624 0.125 Uiso 1 1 calc R
H17B H -0.2526 0.2457 0.1576 0.125 Uiso 1 1 calc R
H17C H -0.0881 0.2151 0.1923 0.125 Uiso 1 1 calc R
C18 C -0.2284(8) 0.0726(5) 0.0866(4) 0.077(2) Uani 1 1 d .
H18A H -0.1331 0.0820 0.0783 0.116 Uiso 1 1 calc R
H18B H -0.2974 0.1133 0.0439 0.116 Uiso 1 1 calc R
H18C H -0.2563 0.0051 0.0755 0.116 Uiso 1 1 calc R
C16 C -0.3742(7) 0.0848(7) 0.1965(6) 0.118(4) Uani 1 1 d .
H16A H -0.3724 0.1023 0.2585 0.177 Uiso 1 1 calc R
H16B H -0.4019 0.0172 0.1857 0.177 Uiso 1 1 calc R
H16C H -0.4434 0.1253 0.1538 0.177 Uiso 1 1 calc R

loop_
_atom_site_aniso_label
_atom_site_aniso_U_11
_atom_site_aniso_U_22
_atom_site_aniso_U_33
_atom_site_aniso_U_23
_atom_site_aniso_U_13
_atom_site_aniso_U_12
Ti 0.0238(4) 0.0289(5) 0.0350(4) 0.0002(3) 0.0101(4) -0.0005(3)
Cl1 0.0324(6) 0.0396(7) 0.0460(7) -0.0058(4) 0.0095(5) -0.0066(5)
Cl2 0.0571(8) 0.0426(7) 0.0416(6) 0.0072(5) 0.0207(6) -0.0037(6)
F1 0.0320(15) 0.0495(17) 0.0480(15) -0.0005(12) 0.0201(13) 0.0082(12)
F2 0.0517(19) 0.0614(19) 0.0352(14) 0.0167(12) 0.0121(14) 0.0097(14)
O1 0.0245(16) 0.0317(16) 0.0428(17) 0.0019(12) 0.0044(14) 0.0004(12)
N1 0.0232(18) 0.032(2) 0.0377(19) 0.0020(14) 0.0066(17) 0.0028(14)
C8 0.022(2) 0.030(2) 0.0268(19) -0.0047(15) 0.0101(17) -0.0006(16)
C13 0.024(2) 0.034(2) 0.030(2) 0.0001(16) 0.0042(19) 0.0024(17)
C3 0.041(3) 0.034(2) 0.036(2) -0.0027(17) 0.014(2) 0.004(2)
C1 0.025(2) 0.027(2) 0.031(2) -0.0010(15) 0.0057(19) 0.0004(16)
C2 0.029(2) 0.028(2) 0.028(2) -0.0009(15) 0.0098(18) -0.0002(16)
C14 0.020(2) 0.034(2) 0.035(2) -0.0010(17) 0.0068(19) 0.0013(17)
C5 0.025(2) 0.030(2) 0.038(2) 0.0007(16) 0.0123(19) 0.0032(17)
C10 0.028(2) 0.034(2) 0.033(2) -0.0082(16) 0.0152(19) -0.0022(17)
C9 0.022(2) 0.028(2) 0.032(2) -0.0025(15) 0.0061(19) -0.0039(16)
C4 0.027(2) 0.035(3) 0.054(3) 0.0019(19) 0.018(2) 0.0046(18)
C6 0.032(2) 0.045(3) 0.026(2) -0.0015(17) 0.008(2) -0.0052(19)
C11 0.035(3) 0.043(3) 0.027(2) -0.0039(17) 0.015(2) -0.006(2)
C12 0.031(2) 0.044(3) 0.027(2) 0.0037(17) 0.007(2) 0.0001(19)
C7 0.025(2) 0.043(3) 0.052(3) 0.003(2) -0.003(2) 0.0010(19)
C15 0.022(2) 0.042(3) 0.040(2) 0.0089(18) 0.006(2) 0.0074(18)
C17 0.099(6) 0.048(4) 0.071(4) -0.002(3) -0.029(4) 0.023(3)
C18 0.082(5) 0.103(5) 0.039(3) -0.002(3) 0.004(3) 0.052(4)
C16 0.031(3) 0.156(8) 0.165(8) 0.113(7) 0.024(4) 0.032(4)

loop_
_atom_type_symbol
_atom_type_description
_atom_type_scat_dispersion_real
_atom_type_scat_dispersion_imag
_atom_type_scat_source
C C 0.0030 0.0020 'International Tables Vol C Tables 4.2.6.8 and 6.1.1.4'
H H 0.0000 0.0000 'International Tables Vol C Tables 4.2.6.8 and 6.1.1.4'
O O 0.0110 0.0060 'International Tables Vol C Tables 4.2.6.8 and 6.1.1.4'
N N 0.0060 0.0030 'International Tables Vol C Tables 4.2.6.8 and 6.1.1.4'
F F 0.0170 0.0100 'International Tables Vol C Tables 4.2.6.8 and 6.1.1.4'
Cl Cl 0.1480 0.1590 'International Tables Vol C Tables 4.2.6.8 and 6.1.1.4'
Ti Ti 0.2780 0.4460 'International Tables Vol C Tables 4.2.6.8 and 6.1.1.4'

loop_
_geom_angle_atom_site_label_1
_geom_angle_atom_site_label_2
_geom_angle_atom_site_label_3
_geom_angle
O1 Ti Cl1 102.89(11)
O1 Ti Cl2 102.03(11)
Cl1 Ti Cl2 103.98(7)
O1 Ti C4 143.73(16)
Cl1 Ti C4 98.43(12)
Cl2 Ti C4 100.81(13)
O1 Ti C3 119.67(16)
Cl1 Ti C3 133.47(12)
Cl2 Ti C3 85.71(13)
C4 Ti C3 35.43(15)
O1 Ti C1 86.17(15)
Cl1 Ti C1 110.55(11)
Cl2 Ti C1 141.71(11)
C4 Ti C1 58.79(17)
C3 Ti C1 58.60(17)
O1 Ti C5 117.61(16)
Cl1 Ti C5 86.71(11)
Cl2 Ti C5 135.61(13)
C4 Ti C5 34.83(16)
C3 Ti C5 58.36(16)
C1 Ti C5 35.53(14)
O1 Ti C2 87.92(15)
Cl1 Ti C2 144.38(10)
Cl2 Ti C2 106.77(11)
C4 Ti C2 58.54(16)
C3 Ti C2 34.76(16)
C1 Ti C2 35.48(13)
C5 Ti C2 58.65(14)
C14 O1 Ti 149.5(3)
C14 N1 C9 128.9(4)
C13 C8 C9 118.3(4)
C13 C8 C1 114.9(4)
C9 C8 C1 126.7(4)
C12 C13 C8 120.8(4)
C2 C3 C4 109.1(4)
C2 C3 Ti 74.4(2)
C4 C3 Ti 72.2(2)
C5 C1 C2 107.3(4)
C5 C1 C8 124.2(4)
C2 C1 C8 128.5(4)
C5 C1 Ti 72.4(2)
C2 C1 Ti 73.0(2)
C8 C1 Ti 122.9(3)
C3 C2 C1 107.3(4)
C3 C2 C6 125.6(4)
C1 C2 C6 126.9(4)
C3 C2 Ti 70.9(2)
C1 C2 Ti 71.5(2)
C6 C2 Ti 126.6(3)
N1 C14 O1 125.8(4)
N1 C14 C15 120.6(4)
O1 C14 C15 113.5(4)
C4 C5 C1 107.9(4)
C4 C5 C7 124.6(4)
C1 C5 C7 127.5(4)
C4 C5 Ti 71.3(2)
C1 C5 Ti 72.0(2)
C7 C5 Ti 123.8(3)
F1 C10 C11 116.7(4)
F1 C10 C9 118.2(4)
C11 C10 C9 125.0(4)
C10 C9 C8 117.3(4)
C10 C9 N1 112.7(4)
C8 C9 N1 129.7(4)
C5 C4 C3 108.4(4)
C5 C4 Ti 73.9(3)
C3 C4 Ti 72.4(3)
C12 C11 C10 115.3(4)
F2 C12 C13 119.1(4)
F2 C12 C11 118.0(4)
C13 C12 C11 122.9(4)
C16 C15 C18 109.7(6)
C16 C15 C17 109.2(6)
C18 C15 C17 109.6(5)
C16 C15 C14 110.2(4)
C18 C15 C14 109.7(4)
C17 C15 C14 108.4(4)

loop_
_geom_bond_atom_site_label_1
_geom_bond_atom_site_label_2
_geom_bond_distance
Ti O1 1.802(3)
Ti Cl1 2.2434(15)
Ti Cl2 2.257(2)
Ti C4 2.328(4)
Ti C3 2.331(4)
Ti C1 2.357(4)
Ti C5 2.362(4)
Ti C2 2.376(4)
F1 C10 1.345(5)
F2 C12 1.355(5)
O1 C14 1.343(5)
N1 C14 1.260(6)
N1 C9 1.417(5)
C8 C13 1.405(5)
C8 C9 1.416(6)
C8 C1 1.474(6)
C13 C12 1.364(6)
C3 C2 1.406(7)
C3 C4 1.418(6)
C1 C5 1.440(6)
C1 C2 1.442(5)
C2 C6 1.492(6)
C14 C15 1.534(6)
C5 C4 1.404(7)
C5 C7 1.501(6)
C10 C11 1.387(6)
C10 C9 1.388(6)
C11 C12 1.382(7)
C15 C16 1.493(8)
C15 C18 1.497(7)
C15 C17 1.501(7)
